data_7242437
loop_
_publ_author_name
'Hasuo, Naohiro'
'Takahashi, Kiyonori'
'Hisaki, Ichiro'
'Kokado, Kenta'
'Nakamura, Takayoshi'

_publ_section_title
;
 Molecular motion of halogenated ethylammonium/[18]crown-6 supramolecular
 ions in nickel dithiolate magnetic crystals
;
_journal_issue 14
_journal_name_full CrystEngComm
_journal_page_first 2756
_journal_page_last 2763
_journal_paper_doi 10.1039/D1CE00253H
_journal_volume 23
_journal_year 2021
_chemical_formula_moiety 'C6 Ni S10, C2 H7 Br1 N, C12 H24 O6'
_chemical_formula_sum 'C20 H31 Br N Ni O6 S10'
_chemical_formula_weight 840.68
_space_group_crystal_system triclinic
_space_group_IT_number 2
_space_group_name_Hall '-P 1'
_space_group_name_H-M_alt 'P -1'
_atom_sites_solution_hydrogens geom
_atom_sites_solution_primary dual
_audit_creation_date 2020-11-10
_audit_creation_method
;
Olex2 1.3-ac4
(compiled 2019.10.09 svn.r3662 for Rigaku Oxford Diffraction, GUI svn.r5959)
;
_audit_update_record
;
2020-12-31 deposited with the CCDC.	2021-03-18 downloaded from the CCDC.
;
_cell_angle_alpha 64.116(3)
_cell_angle_beta 79.239(3)
_cell_angle_gamma 78.965(2)
_cell_formula_units_Z 2
_cell_length_a 11.0165(3)
_cell_length_b 12.0569(4)
_cell_length_c 13.7786(4)
_cell_measurement_reflns_used 19221
_cell_measurement_temperature 153
_cell_measurement_theta_max 30.6450
_cell_measurement_theta_min 1.9190
_cell_volume 1605.03(9)
_computing_cell_refinement 'CrysAlisPro 1.171.41.63a (Rigaku OD, 2020)'
_computing_data_collection 'CrysAlisPro 1.171.41.63a (Rigaku OD, 2020)'
_computing_data_reduction 'CrysAlisPro 1.171.41.63a (Rigaku OD, 2020)'
_computing_molecular_graphics 'Olex2 1.3-ac4 (Dolomanov et al., 2009)'
_computing_publication_material 'Olex2 1.3-ac4 (Dolomanov et al., 2009)'
_computing_structure_refinement 'ShelXL 2018/3 (Sheldrick, 2015)'
_computing_structure_solution 'ShelXT n/a (Sheldrick, 2015)'
_diffrn_ambient_temperature 153
_diffrn_detector 'Hybrid Pixel Array Detector'
_diffrn_detector_area_resol_mean 10.0000
_diffrn_detector_type HyPix
_diffrn_measured_fraction_theta_full 1.000
_diffrn_measured_fraction_theta_max 0.829
_diffrn_measurement_details
;
List of Runs (angles in degrees, time in seconds):

  # Type    Start    End  Width  t~exp~   \w     \q     \k     \f   Frames
#--------------------------------------------------------------------------
  1  \w    -55.00  18.00   0.50    0.82    --    5.18 -32.00 -74.71  146
  2  \w    -64.00  18.00   0.50    0.82    --    5.18 -37.00-120.00  164
  3  \w    -67.00  18.00   0.50    0.82    --    5.18 -31.00  -9.85  170
  4  \w    -64.00  19.00   0.50    0.82    --    5.18 -28.00  51.52  166
  5  \w    -69.00  19.00   0.50    0.82    --    5.18 -28.00 120.27  176
  6  \w    -30.00  19.00   0.50    0.82    --    5.18 -28.00 162.44   98
  7  \w    -17.00  22.00   0.50    0.82    --   -4.95 -99.00  90.00   78
  8  \w    -79.00 -15.00   0.50    0.82    --   -4.95 -19.00   0.00  128
  9  \w    -18.00  26.00   0.50    0.82    --   -4.95 -99.00-120.00   88
 10  \w    -13.00  29.00   0.50    0.82    --   -4.95 -99.00 -60.00   84
 11  \w    -18.00  29.00   0.50    0.82    --   -4.95 -99.00 150.00   94
;
_diffrn_measurement_device 'four-circle diffractometer'
_diffrn_measurement_device_type 'XtaLAB Synergy R, HyPix'
_diffrn_measurement_method '\w scans'
_diffrn_measurement_specimen_support 'Mitegen 50um'
_diffrn_orient_matrix_type 'CrysAlisPro convention (1999,Acta A55,543-557)'
_diffrn_orient_matrix_UB_11 0.0304360000
_diffrn_orient_matrix_UB_12 0.0048748000
_diffrn_orient_matrix_UB_13 0.0387711000
_diffrn_orient_matrix_UB_21 -0.0299918000
_diffrn_orient_matrix_UB_22 -0.0495363000
_diffrn_orient_matrix_UB_23 0.0419940000
_diffrn_orient_matrix_UB_31 0.0503669000
_diffrn_orient_matrix_UB_32 -0.0431889000
_diffrn_orient_matrix_UB_33 -0.0072488000
_diffrn_radiation_collimation 0.3
_diffrn_radiation_monochromator mirror
_diffrn_radiation_probe x-ray
_diffrn_radiation_type 'Mo K\a'
_diffrn_radiation_wavelength 0.71073
_diffrn_reflns_av_R_equivalents 0.0599
_diffrn_reflns_av_unetI/netI 0.0531
_diffrn_reflns_Laue_measured_fraction_full 1.000
_diffrn_reflns_Laue_measured_fraction_max 0.829
_diffrn_reflns_limit_h_max 15
_diffrn_reflns_limit_h_min -15
_diffrn_reflns_limit_k_max 17
_diffrn_reflns_limit_k_min -17
_diffrn_reflns_limit_l_max 19
_diffrn_reflns_limit_l_min -19
_diffrn_reflns_number 39974
_diffrn_reflns_point_group_measured_fraction_full 1.000
_diffrn_reflns_point_group_measured_fraction_max 0.829
_diffrn_reflns_theta_full 25.242
_diffrn_reflns_theta_max 31.032
_diffrn_reflns_theta_min 1.892
_diffrn_source 'micro-focus sealed X-ray tube'
_diffrn_source_current 24.0
_diffrn_source_power 1.2
_diffrn_source_target Mo
_diffrn_source_type 'Mova (Mo) X-ray Source'
_diffrn_source_voltage 50.0
_exptl_absorpt_coefficient_mu 2.536
_exptl_absorpt_correction_T_max 1.00000
_exptl_absorpt_correction_T_min 0.48119
_exptl_absorpt_correction_type multi-scan
_exptl_absorpt_process_details
;
CrysAlisPro 1.171.41.63a (Rigaku Oxford Diffraction, 2020)
Empirical absorption correction using spherical harmonics,
 implemented in SCALE3 ABSPACK scaling algorithm.
;
_exptl_crystal_colour black
_exptl_crystal_colour_primary black
_exptl_crystal_density_diffrn 1.739
_exptl_crystal_description block
_exptl_crystal_F_000 858
_exptl_crystal_size_max 0.4
_exptl_crystal_size_mid 0.11
_exptl_crystal_size_min 0.07
_refine_diff_density_max 0.463
_refine_diff_density_min -0.363
_refine_diff_density_rms 0.080
_refine_ls_extinction_method none
_refine_ls_goodness_of_fit_ref 1.032
_refine_ls_hydrogen_treatment constr
_refine_ls_matrix_type full
_refine_ls_number_parameters 393
_refine_ls_number_reflns 8484
_refine_ls_number_restraints 19
_refine_ls_restrained_S_all 1.032
_refine_ls_R_factor_all 0.0574
_refine_ls_R_factor_gt 0.0337
_refine_ls_shift/su_max 0.001
_refine_ls_shift/su_mean 0.000
_refine_ls_structure_factor_coef Fsqd
_refine_ls_weighting_details 'w=1/[\s^2^(Fo^2^)+(0.0293P)^2^] where P=(Fo^2^+2Fc^2^)/3'
_refine_ls_weighting_scheme calc
_refine_ls_wR_factor_gt 0.0706
_refine_ls_wR_factor_ref 0.0762
_reflns_Friedel_coverage 0.000
_reflns_number_gt 6249
_reflns_number_total 8484
_reflns_threshold_expression 'I > 2\s(I)'
_cod_data_source_file d1ce00253h3.cif
_cod_data_source_block 153k
_cod_depositor_comments 'Adding full bibliography for 7242434--7242480.cif.'
_cod_database_code 7242437
_shelx_shelxl_version_number 2018/3
_chemical_oxdiff_formula BrCHNONiS
_shelx_space_group_comment
;
The symmetry employed for this shelxl refinement is uniquely defined
by the following loop, which should always be used as a source of
symmetry information in preference to the above space-group names.
They are only intended as comments.
;
_shelx_estimated_absorpt_t_max 0.842
_shelx_estimated_absorpt_t_min 0.430
_reflns_odcompleteness_completeness 99.98
_reflns_odcompleteness_iscentric 1
_reflns_odcompleteness_theta 26.32
_olex2_refinement_description
;
1. Fixed Uiso
 At 1.2 times of:
  All C(H,H) groups, All N(H,H,H,H,H,H) groups
2. Uiso/Uaniso restraints and constraints
C2 \\sim C1 \\sim N1: within 2A with sigma of 0.04 and sigma for terminal atoms
of 0.08 within 2A
C1A \\sim N1: within 2A with sigma of 0.04 and sigma for terminal atoms of 0.08
within 2A
3. Others
 1*[Sof(Br1)]+1*[Sof(Br1B)]+1*[Sof(Br1A)]=1 with esd of 0.0001
 Sof(H1BD)=Sof(H1BE)=Sof(H1BF)=Sof(C1A)=Sof(H1AD)=Sof(H1AE)=Sof(C2A)=Sof(H2AA)=
 Sof(H2AB)=1-FVAR(1)
 Sof(H1AA)=Sof(H1AB)=Sof(H1AC)=Sof(C1)=Sof(H1A)=Sof(H1B)=Sof(C2)=Sof(H2A)=
 Sof(H2B)=FVAR(1)
4.a Secondary CH2 refined with riding coordinates:
 C10(H10A,H10B), C8(H8A,H8B), C11(H11A,H11B), C12(H12A,H12B), C9(H9A,H9B),
 C14(H14A,H14B), C3(H3A,H3B), C13(H13A,H13B), C7(H7A,H7B), C4(H4A,H4B), C6(H6A,
 H6B), C5(H5A,H5B), C1A(H1AD,H1AE), C1(H1A,H1B), C2(H2A,H2B), C2A(H2AA,H2AB)
4.b Idealised Me refined as rotating group:
 N1(H1BD,H1BE,H1BF), N1(H1AA,H1AB,H1AC)
;
_olex2_exptl_crystal_mounting_method loop
_olex2_submission_special_instructions 'No special instructions were received'
_oxdiff_exptl_absorpt_empirical_details
;
Empirical correction (ABSPACK) includes:
- Absorption correction using spherical harmonics
- Frame scaling
;
_oxdiff_exptl_absorpt_empirical_full_max 2.216
_oxdiff_exptl_absorpt_empirical_full_min 0.497

loop_
_space_group_symop_operation_xyz
'x, y, z'
'-x, -y, -z'

loop_
_atom_site_label
_atom_site_type_symbol
_atom_site_fract_x
_atom_site_fract_y
_atom_site_fract_z
_atom_site_U_iso_or_equiv
_atom_site_adp_type
_atom_site_occupancy
_atom_site_site_symmetry_order
_atom_site_calc_flag
_atom_site_refinement_flags_posn
_atom_site_refinement_flags_adp
_atom_site_refinement_flags_occupancy
_atom_site_disorder_assembly
_atom_site_disorder_group
Ni1 Ni 0.13808(2) 0.46469(2) 0.88579(2) 0.02045(7) Uani 1 1 d . . . . .
S1 S 0.10452(4) 0.33978(4) 0.82122(4) 0.02213(11) Uani 1 1 d . . . . .
S3 S 0.21006(5) 0.07152(4) 0.87144(4) 0.02250(11) Uani 1 1 d . . . . .
S9 S 0.05871(5) 0.84598(4) 0.92100(4) 0.02396(12) Uani 1 1 d . . . . .
S4 S 0.35760(5) 0.05973(5) 1.02891(4) 0.02322(12) Uani 1 1 d . . . . .
S2 S 0.26773(5) 0.32742(5) 0.99170(5) 0.02522(12) Uani 1 1 d . . . . .
S7 S 0.16571(5) 0.58254(5) 0.95838(5) 0.02531(12) Uani 1 1 d . . . . .
S6 S 0.01375(5) 0.60743(5) 0.77711(5) 0.02695(12) Uani 1 1 d . . . . .
S8 S -0.07477(5) 0.87419(5) 0.74822(5) 0.02984(13) Uani 1 1 d . . . . .
S5 S 0.36413(5) -0.16645(5) 0.99169(5) 0.02966(13) Uani 1 1 d . . . . .
S10 S -0.08432(5) 1.09022(5) 0.80254(5) 0.03369(14) Uani 1 1 d . . . . .
Br1A Br 0.0740(3) 0.1471(4) 0.5319(3) 0.0532(13) Uani 0.1052(14) 1 d . . P A 3
O5 O 0.36500(13) 0.39252(13) 0.62132(12) 0.0281(3) Uani 1 1 d . . . . .
O6 O 0.57665(13) 0.22193(13) 0.62640(12) 0.0279(3) Uani 1 1 d . . . . .
O4 O 0.25689(12) 0.52991(14) 0.42678(13) 0.0307(4) Uani 1 1 d . . . . .
O1 O 0.64584(13) 0.13725(14) 0.46246(12) 0.0284(3) Uani 1 1 d . . . . .
N1 N 0.39617(15) 0.28182(16) 0.47219(16) 0.0286(4) Uani 1 1 d . U . . .
H1BD H 0.350952 0.321740 0.416784 0.034 Uiso 0.821(5) 1 calc R U P B 2
H1BE H 0.474534 0.263811 0.447375 0.034 Uiso 0.821(5) 1 calc R U P B 2
H1BF H 0.394162 0.329847 0.506632 0.034 Uiso 0.821(5) 1 calc R U P B 2
H1AA H 0.397665 0.345045 0.406843 0.034 Uiso 0.179(5) 1 calc R U P B 1
H1AB H 0.473062 0.256819 0.491075 0.034 Uiso 0.179(5) 1 calc R U P B 1
H1AC H 0.347691 0.306084 0.520537 0.034 Uiso 0.179(5) 1 calc R U P B 1
O3 O 0.31496(13) 0.45146(14) 0.26325(13) 0.0350(4) Uani 1 1 d . . . . .
O2 O 0.54373(14) 0.29719(15) 0.26911(13) 0.0377(4) Uani 1 1 d . . . . .
C19 C 0.07382(18) 0.71693(18) 0.89184(17) 0.0225(4) Uani 1 1 d . . . . .
C15 C 0.20023(17) 0.20770(17) 0.88907(17) 0.0204(4) Uani 1 1 d . . . . .
C16 C 0.26964(17) 0.20141(17) 0.96313(16) 0.0200(4) Uani 1 1 d . . . . .
C18 C 0.00857(17) 0.72840(18) 0.81231(17) 0.0227(4) Uani 1 1 d . . . . .
C20 C -0.03589(18) 0.94395(18) 0.82302(18) 0.0247(4) Uani 1 1 d . . . . .
C17 C 0.31286(18) -0.01962(18) 0.96573(17) 0.0215(4) Uani 1 1 d . . . . .
C10 C 0.3073(2) 0.5182(2) 0.59000(19) 0.0317(5) Uani 1 1 d . . . . .
H10A H 0.368300 0.574804 0.547276 0.038 Uiso 1 1 calc R U . . .
H10B H 0.274595 0.533266 0.654165 0.038 Uiso 1 1 calc R U . . .
C8 C 0.16890(19) 0.5591(2) 0.3526(2) 0.0343(5) Uani 1 1 d . . . . .
H8A H 0.118479 0.637608 0.343275 0.041 Uiso 1 1 calc R U . . .
H8B H 0.114244 0.494952 0.380129 0.041 Uiso 1 1 calc R U . . .
C11 C 0.4556(2) 0.3632(2) 0.69344(19) 0.0311(5) Uani 1 1 d . . . . .
H11A H 0.416102 0.373608 0.758548 0.037 Uiso 1 1 calc R U . . .
H11B H 0.518829 0.419006 0.658703 0.037 Uiso 1 1 calc R U . . .
C12 C 0.5142(2) 0.2319(2) 0.72281(18) 0.0315(5) Uani 1 1 d . . . . .
H12A H 0.573022 0.209581 0.774694 0.038 Uiso 1 1 calc R U . . .
H12B H 0.450945 0.175994 0.755572 0.038 Uiso 1 1 calc R U . . .
C9 C 0.2044(2) 0.5401(2) 0.5248(2) 0.0343(5) Uani 1 1 d . . . . .
H9A H 0.146756 0.479196 0.565120 0.041 Uiso 1 1 calc R U . . .
H9B H 0.159055 0.622202 0.509341 0.041 Uiso 1 1 calc R U . . .
C14 C 0.7256(2) 0.1136(2) 0.5420(2) 0.0364(6) Uani 1 1 d . . . . .
H14A H 0.776735 0.180325 0.516455 0.044 Uiso 1 1 calc R U . . .
H14B H 0.780304 0.036601 0.553860 0.044 Uiso 1 1 calc R U . . .
C3 C 0.7140(2) 0.1665(2) 0.35745(19) 0.0327(5) Uani 1 1 d . . . . .
H3A H 0.778049 0.098333 0.359297 0.039 Uiso 1 1 calc R U . . .
H3B H 0.754081 0.240124 0.335632 0.039 Uiso 1 1 calc R U . . .
C13 C 0.6481(2) 0.1044(2) 0.6457(2) 0.0349(5) Uani 1 1 d . . . . .
H13A H 0.593419 0.040805 0.669390 0.042 Uiso 1 1 calc R U . . .
H13B H 0.700980 0.082365 0.701899 0.042 Uiso 1 1 calc R U . . .
C7 C 0.2397(2) 0.5672(2) 0.2470(2) 0.0342(5) Uani 1 1 d . . . . .
H7A H 0.182357 0.585682 0.194810 0.041 Uiso 1 1 calc R U . . .
H7B H 0.292001 0.633360 0.218476 0.041 Uiso 1 1 calc R U . . .
C4 C 0.6274(2) 0.1888(2) 0.2781(2) 0.0366(6) Uani 1 1 d . . . . .
H4A H 0.673842 0.200155 0.207996 0.044 Uiso 1 1 calc R U . . .
H4B H 0.581738 0.118177 0.302912 0.044 Uiso 1 1 calc R U . . .
C6 C 0.3978(2) 0.4595(3) 0.1683(2) 0.0473(7) Uani 1 1 d . . . . .
H6A H 0.456529 0.517264 0.152951 0.057 Uiso 1 1 calc R U . . .
H6B H 0.351091 0.490062 0.106589 0.057 Uiso 1 1 calc R U . . .
C5 C 0.4663(3) 0.3341(3) 0.1857(2) 0.0532(8) Uani 1 1 d . . . . .
H5A H 0.407655 0.274742 0.206602 0.064 Uiso 1 1 calc R U . . .
H5B H 0.516608 0.337101 0.119043 0.064 Uiso 1 1 calc R U . . .
C1A C 0.3429(3) 0.1622(3) 0.5505(3) 0.0301(7) Uani 0.821(5) 1 d . U P B 2
H1AD H 0.355538 0.105979 0.515237 0.036 Uiso 0.821(5) 1 calc R U P B 2
H1AE H 0.388477 0.122802 0.613430 0.036 Uiso 0.821(5) 1 calc R U P B 2
C1 C 0.350(2) 0.184(2) 0.469(3) 0.110(9) Uani 0.179(5) 1 d . U P B 1
H1A H 0.356053 0.113888 0.539053 0.132 Uiso 0.179(5) 1 calc R U P B 1
H1B H 0.402601 0.160569 0.415074 0.132 Uiso 0.179(5) 1 calc R U P B 1
Br1B Br 0.10572(3) 0.22345(4) 0.47314(3) 0.03612(14) Uani 0.8003(14) 1 d . . P B 2
Br1 Br 0.1161(3) 0.2043(3) 0.5709(3) 0.0588(14) Uani 0.0945(12) 1 d . . P B 1
C2 C 0.2239(14) 0.2070(17) 0.4459(16) 0.060(5) Uani 0.179(5) 1 d . U P B 1
H2A H 0.207920 0.143616 0.426075 0.072 Uiso 0.179(5) 1 calc R U P B 1
H2B H 0.209812 0.287205 0.385410 0.072 Uiso 0.179(5) 1 calc R U P B 1
C2A C 0.2081(3) 0.1816(3) 0.5875(2) 0.0307(8) Uani 0.821(5) 1 d . . P B 2
H2AA H 0.192944 0.248065 0.611648 0.037 Uiso 0.821(5) 1 calc R U P B 2
H2AB H 0.184649 0.106557 0.648859 0.037 Uiso 0.821(5) 1 calc R U P B 2

loop_
_atom_site_aniso_label
_atom_site_aniso_U_11
_atom_site_aniso_U_22
_atom_site_aniso_U_33
_atom_site_aniso_U_23
_atom_site_aniso_U_13
_atom_site_aniso_U_12
Ni1 0.02286(13) 0.01460(13) 0.02324(15) -0.00775(11) -0.00700(10) 0.00302(10)
S1 0.0250(2) 0.0168(2) 0.0240(3) -0.0073(2) -0.0094(2) 0.00197(19)
S3 0.0261(2) 0.0166(2) 0.0269(3) -0.0101(2) -0.0082(2) 0.00011(19)
S9 0.0268(3) 0.0158(2) 0.0293(3) -0.0098(2) -0.0065(2) 0.00137(19)
S4 0.0274(3) 0.0173(2) 0.0256(3) -0.0101(2) -0.0107(2) 0.00613(19)
S2 0.0318(3) 0.0179(2) 0.0294(3) -0.0127(2) -0.0143(2) 0.0065(2)
S7 0.0309(3) 0.0170(2) 0.0295(3) -0.0100(2) -0.0145(2) 0.0052(2)
S6 0.0316(3) 0.0202(3) 0.0323(3) -0.0129(2) -0.0157(2) 0.0061(2)
S8 0.0328(3) 0.0198(3) 0.0366(3) -0.0112(2) -0.0174(2) 0.0090(2)
S5 0.0383(3) 0.0168(2) 0.0349(3) -0.0125(2) -0.0112(2) 0.0055(2)
S10 0.0319(3) 0.0170(3) 0.0499(4) -0.0133(3) -0.0102(3) 0.0061(2)
Br1A 0.0333(14) 0.049(2) 0.074(3) -0.026(2) -0.0009(15) -0.0026(13)
O5 0.0270(7) 0.0287(8) 0.0300(9) -0.0148(7) -0.0042(6) 0.0006(6)
O6 0.0295(8) 0.0260(8) 0.0242(8) -0.0080(7) -0.0062(6) 0.0024(6)
O4 0.0230(7) 0.0335(8) 0.0317(9) -0.0124(7) -0.0059(6) 0.0051(6)
O1 0.0262(7) 0.0304(8) 0.0270(9) -0.0103(7) -0.0075(6) 0.0003(6)
N1 0.0254(9) 0.0275(10) 0.0341(11) -0.0142(9) -0.0101(8) 0.0042(7)
O3 0.0329(8) 0.0332(9) 0.0350(10) -0.0116(8) -0.0144(7) 0.0082(7)
O2 0.0404(9) 0.0430(10) 0.0320(10) -0.0213(8) -0.0136(7) 0.0130(8)
C19 0.0226(10) 0.0169(10) 0.0266(12) -0.0087(9) -0.0023(8) -0.0007(8)
C15 0.0224(9) 0.0146(9) 0.0227(11) -0.0077(8) -0.0013(8) -0.0003(8)
C16 0.0217(9) 0.0151(9) 0.0213(11) -0.0073(8) -0.0027(8) 0.0017(7)
C18 0.0219(10) 0.0175(10) 0.0259(12) -0.0076(9) -0.0054(8) 0.0028(8)
C20 0.0213(10) 0.0187(10) 0.0303(12) -0.0083(9) -0.0027(9) 0.0013(8)
C17 0.0233(10) 0.0184(10) 0.0222(11) -0.0089(9) -0.0018(8) -0.0010(8)
C10 0.0358(12) 0.0248(11) 0.0336(13) -0.0145(10) 0.0021(10) -0.0016(9)
C8 0.0239(11) 0.0266(12) 0.0459(15) -0.0082(11) -0.0125(10) 0.0032(9)
C11 0.0314(11) 0.0380(13) 0.0278(13) -0.0173(11) -0.0007(10) -0.0068(10)
C12 0.0328(11) 0.0360(13) 0.0228(12) -0.0082(10) -0.0050(9) -0.0060(10)
C9 0.0294(11) 0.0297(12) 0.0376(14) -0.0130(11) 0.0009(10) 0.0038(9)
C14 0.0274(11) 0.0392(13) 0.0448(15) -0.0200(12) -0.0161(10) 0.0090(10)
C3 0.0274(11) 0.0323(12) 0.0352(14) -0.0146(11) -0.0028(10) 0.0044(9)
C13 0.0406(13) 0.0265(11) 0.0335(14) -0.0084(10) -0.0181(11) 0.0083(10)
C7 0.0339(12) 0.0284(12) 0.0361(14) -0.0079(11) -0.0179(10) 0.0054(9)
C4 0.0425(13) 0.0354(13) 0.0315(14) -0.0177(11) -0.0048(11) 0.0063(11)
C6 0.0527(15) 0.0578(17) 0.0298(14) -0.0189(14) -0.0213(12) 0.0144(13)
C5 0.0605(17) 0.0677(19) 0.0414(16) -0.0354(16) -0.0248(14) 0.0197(15)
C1A 0.0358(15) 0.0235(14) 0.0305(17) -0.0072(13) -0.0102(13) -0.0065(11)
C1 0.076(13) 0.107(15) 0.118(19) 0.008(15) -0.022(13) -0.070(12)
Br1B 0.02784(17) 0.0411(3) 0.0401(2) -0.0153(2) -0.01328(14) -0.00065(15)
Br1 0.042(2) 0.066(2) 0.062(3) -0.0268(19) 0.0024(16) -0.0003(16)
C2 0.049(9) 0.055(10) 0.074(13) -0.018(9) -0.027(8) -0.006(8)
C2A 0.0327(17) 0.0315(15) 0.0301(17) -0.0127(13) -0.0073(12) -0.0058(12)

loop_
_atom_type_symbol
_atom_type_description
_atom_type_scat_dispersion_real
_atom_type_scat_dispersion_imag
_atom_type_scat_source
C C 0.0033 0.0016 'International Tables Vol C Tables 4.2.6.8 and 6.1.1.4'
H H 0.0000 0.0000 'International Tables Vol C Tables 4.2.6.8 and 6.1.1.4'
Br Br -0.2901 2.4595 'International Tables Vol C Tables 4.2.6.8 and 6.1.1.4'
N N 0.0061 0.0033 'International Tables Vol C Tables 4.2.6.8 and 6.1.1.4'
Ni Ni 0.3393 1.1124 'International Tables Vol C Tables 4.2.6.8 and 6.1.1.4'
O O 0.0106 0.0060 'International Tables Vol C Tables 4.2.6.8 and 6.1.1.4'
S S 0.1246 0.1234 'International Tables Vol C Tables 4.2.6.8 and 6.1.1.4'

loop_
_geom_angle_atom_site_label_1
_geom_angle_atom_site_label_2
_geom_angle_atom_site_label_3
_geom_angle
_geom_angle_site_symmetry_1
_geom_angle_site_symmetry_3
_geom_angle_publ_flag
S2 Ni1 S1 93.46(2) . . ?
S2 Ni1 S6 177.68(2) . . ?
S7 Ni1 S1 176.79(3) . . ?
S7 Ni1 S2 85.48(2) . . ?
S7 Ni1 S6 93.19(2) . . ?
S6 Ni1 S1 87.97(2) . . ?
C15 S1 Ni1 101.62(7) . . ?
C17 S3 C15 97.47(9) . . ?
C20 S9 C19 97.18(10) . . ?
C17 S4 C16 97.30(9) . . ?
C16 S2 Ni1 101.85(7) . . ?
C19 S7 Ni1 102.48(7) . . ?
C18 S6 Ni1 101.87(7) . . ?
C20 S8 C18 97.41(10) . . ?
C11 O5 C10 111.24(16) . . ?
C12 O6 C13 113.36(17) . . ?
C9 O4 C8 113.99(16) . . ?
C3 O1 C14 111.37(16) . . ?
H1BD N1 H1BE 109.5 . . ?
H1BD N1 H1BF 109.5 . . ?
H1BE N1 H1BF 109.5 . . ?
H1AA N1 H1AB 109.5 . . ?
H1AA N1 H1AC 109.5 . . ?
H1AB N1 H1AC 109.5 . . ?
C1A N1 H1BD 109.5 . . ?
C1A N1 H1BE 109.5 . . ?
C1A N1 H1BF 109.5 . . ?
C1 N1 H1AA 109.5 . . ?
C1 N1 H1AB 109.5 . . ?
C1 N1 H1AC 109.5 . . ?
C6 O3 C7 111.37(18) . . ?
C4 O2 C5 112.06(18) . . ?
S7 C19 S9 122.17(12) . . ?
C18 C19 S9 116.61(15) . . ?
C18 C19 S7 121.22(15) . . ?
S1 C15 S3 122.49(12) . . ?
C16 C15 S1 121.85(14) . . ?
C16 C15 S3 115.61(14) . . ?
S2 C16 S4 122.17(12) . . ?
C15 C16 S4 116.61(14) . . ?
C15 C16 S2 121.21(14) . . ?
S6 C18 S8 123.45(12) . . ?
C19 C18 S6 121.23(15) . . ?
C19 C18 S8 115.30(15) . . ?
S9 C20 S8 113.42(11) . . ?
S10 C20 S9 123.01(13) . . ?
S10 C20 S8 123.56(13) . . ?
S4 C17 S3 113.01(10) . . ?
S5 C17 S3 123.64(12) . . ?
S5 C17 S4 123.34(12) . . ?
O5 C10 H10A 109.8 . . ?
O5 C10 H10B 109.8 . . ?
O5 C10 C9 109.20(18) . . ?
H10A C10 H10B 108.3 . . ?
C9 C10 H10A 109.8 . . ?
C9 C10 H10B 109.8 . . ?
O4 C8 H8A 110.2 . . ?
O4 C8 H8B 110.2 . . ?
O4 C8 C7 107.77(17) . . ?
H8A C8 H8B 108.5 . . ?
C7 C8 H8A 110.2 . . ?
C7 C8 H8B 110.2 . . ?
O5 C11 H11A 109.8 . . ?
O5 C11 H11B 109.8 . . ?
O5 C11 C12 109.33(18) . . ?
H11A C11 H11B 108.3 . . ?
C12 C11 H11A 109.8 . . ?
C12 C11 H11B 109.8 . . ?
O6 C12 C11 108.17(18) . . ?
O6 C12 H12A 110.1 . . ?
O6 C12 H12B 110.1 . . ?
C11 C12 H12A 110.1 . . ?
C11 C12 H12B 110.1 . . ?
H12A C12 H12B 108.4 . . ?
O4 C9 C10 108.29(17) . . ?
O4 C9 H9A 110.0 . . ?
O4 C9 H9B 110.0 . . ?
C10 C9 H9A 110.0 . . ?
C10 C9 H9B 110.0 . . ?
H9A C9 H9B 108.4 . . ?
O1 C14 H14A 109.8 . . ?
O1 C14 H14B 109.8 . . ?
O1 C14 C13 109.22(18) . . ?
H14A C14 H14B 108.3 . . ?
C13 C14 H14A 109.8 . . ?
C13 C14 H14B 109.8 . . ?
O1 C3 H3A 109.8 . . ?
O1 C3 H3B 109.8 . . ?
O1 C3 C4 109.32(18) . . ?
H3A C3 H3B 108.3 . . ?
C4 C3 H3A 109.8 . . ?
C4 C3 H3B 109.8 . . ?
O6 C13 C14 107.86(19) . . ?
O6 C13 H13A 110.1 . . ?
O6 C13 H13B 110.1 . . ?
C14 C13 H13A 110.1 . . ?
C14 C13 H13B 110.1 . . ?
H13A C13 H13B 108.4 . . ?
O3 C7 C8 109.07(19) . . ?
O3 C7 H7A 109.9 . . ?
O3 C7 H7B 109.9 . . ?
C8 C7 H7A 109.9 . . ?
C8 C7 H7B 109.9 . . ?
H7A C7 H7B 108.3 . . ?
O2 C4 C3 108.02(18) . . ?
O2 C4 H4A 110.1 . . ?
O2 C4 H4B 110.1 . . ?
C3 C4 H4A 110.1 . . ?
C3 C4 H4B 110.1 . . ?
H4A C4 H4B 108.4 . . ?
O3 C6 H6A 109.8 . . ?
O3 C6 H6B 109.8 . . ?
O3 C6 C5 109.5(2) . . ?
H6A C6 H6B 108.2 . . ?
C5 C6 H6A 109.8 . . ?
C5 C6 H6B 109.8 . . ?
O2 C5 C6 108.6(2) . . ?
O2 C5 H5A 110.0 . . ?
O2 C5 H5B 110.0 . . ?
C6 C5 H5A 110.0 . . ?
C6 C5 H5B 110.0 . . ?
H5A C5 H5B 108.3 . . ?
N1 C1A H1AD 108.9 . . ?
N1 C1A H1AE 108.9 . . ?
H1AD C1A H1AE 107.7 . . ?
C2A C1A N1 113.5(2) . . ?
C2A C1A H1AD 108.9 . . ?
C2A C1A H1AE 108.9 . . ?
N1 C1 H1A 108.1 . . ?
N1 C1 H1B 108.1 . . ?
N1 C1 C2 117(2) . . ?
H1A C1 H1B 107.3 . . ?
C2 C1 H1A 108.1 . . ?
C2 C1 H1B 108.1 . . ?
C1 C2 Br1 108.6(18) . . ?
C1 C2 H2A 110.0 . . ?
C1 C2 H2B 110.0 . . ?
Br1 C2 H2A 110.0 . . ?
Br1 C2 H2B 110.0 . . ?
H2A C2 H2B 108.3 . . ?
C1A C2A Br1B 111.9(2) . . ?
C1A C2A H2AA 109.2 . . ?
C1A C2A H2AB 109.2 . . ?
Br1B C2A H2AA 109.2 . . ?
Br1B C2A H2AB 109.2 . . ?
H2AA C2A H2AB 107.9 . . ?

loop_
_geom_bond_atom_site_label_1
_geom_bond_atom_site_label_2
_geom_bond_distance
_geom_bond_site_symmetry_2
_geom_bond_publ_flag
Ni1 S1 2.1684(5) . ?
Ni1 S2 2.1618(6) . ?
Ni1 S7 2.1523(6) . ?
Ni1 S6 2.1665(6) . ?
S1 C15 1.7167(19) . ?
S3 C15 1.7427(19) . ?
S3 C17 1.733(2) . ?
S9 C19 1.7412(19) . ?
S9 C20 1.722(2) . ?
S4 C16 1.7381(19) . ?
S4 C17 1.727(2) . ?
S2 C16 1.7235(19) . ?
S7 C19 1.707(2) . ?
S6 C18 1.715(2) . ?
S8 C18 1.7442(19) . ?
S8 C20 1.736(2) . ?
S5 C17 1.6495(19) . ?
S10 C20 1.6541(19) . ?
O5 C10 1.431(2) . ?
O5 C11 1.427(3) . ?
O6 C12 1.421(3) . ?
O6 C13 1.422(2) . ?
O4 C8 1.426(3) . ?
O4 C9 1.414(3) . ?
O1 C14 1.430(3) . ?
O1 C3 1.425(3) . ?
N1 H1BD 0.8900 . ?
N1 H1BE 0.8900 . ?
N1 H1BF 0.8900 . ?
N1 H1AA 0.8900 . ?
N1 H1AB 0.8900 . ?
N1 H1AC 0.8900 . ?
N1 C1A 1.522(3) . ?
N1 C1 1.39(2) . ?
O3 C7 1.427(2) . ?
O3 C6 1.425(3) . ?
O2 C4 1.419(3) . ?
O2 C5 1.421(3) . ?
C19 C18 1.364(3) . ?
C15 C16 1.354(3) . ?
C10 H10A 0.9700 . ?
C10 H10B 0.9700 . ?
C10 C9 1.490(3) . ?
C8 H8A 0.9700 . ?
C8 H8B 0.9700 . ?
C8 C7 1.489(3) . ?
C11 H11A 0.9700 . ?
C11 H11B 0.9700 . ?
C11 C12 1.495(3) . ?
C12 H12A 0.9700 . ?
C12 H12B 0.9700 . ?
C9 H9A 0.9700 . ?
C9 H9B 0.9700 . ?
C14 H14A 0.9700 . ?
C14 H14B 0.9700 . ?
C14 C13 1.492(3) . ?
C3 H3A 0.9700 . ?
C3 H3B 0.9700 . ?
C3 C4 1.487(3) . ?
C13 H13A 0.9700 . ?
C13 H13B 0.9700 . ?
C7 H7A 0.9700 . ?
C7 H7B 0.9700 . ?
C4 H4A 0.9700 . ?
C4 H4B 0.9700 . ?
C6 H6A 0.9700 . ?
C6 H6B 0.9700 . ?
C6 C5 1.492(4) . ?
C5 H5A 0.9700 . ?
C5 H5B 0.9700 . ?
C1A H1AD 0.9700 . ?
C1A H1AE 0.9700 . ?
C1A C2A 1.486(4) . ?
C1 H1A 0.9700 . ?
C1 H1B 0.9700 . ?
C1 C2 1.43(3) . ?
Br1B C2A 1.940(3) . ?
Br1 C2 1.892(19) . ?
C2 H2A 0.9700 . ?
C2 H2B 0.9700 . ?
C2A H2AA 0.9700 . ?
C2A H2AB 0.9700 . ?

loop_
_geom_torsion_atom_site_label_1
_geom_torsion_atom_site_label_2
_geom_torsion_atom_site_label_3
_geom_torsion_atom_site_label_4
_geom_torsion
_geom_torsion_site_symmetry_1
_geom_torsion_site_symmetry_2
_geom_torsion_site_symmetry_3
_geom_torsion_site_symmetry_4
_geom_torsion_publ_flag
Ni1 S1 C15 S3 178.70(11) . . . . ?
Ni1 S1 C15 C16 1.27(18) . . . . ?
Ni1 S2 C16 S4 -178.42(10) . . . . ?
Ni1 S2 C16 C15 0.36(18) . . . . ?
Ni1 S7 C19 S9 178.85(11) . . . . ?
Ni1 S7 C19 C18 -1.40(19) . . . . ?
Ni1 S6 C18 S8 177.88(11) . . . . ?
Ni1 S6 C18 C19 -0.18(19) . . . . ?
S1 C15 C16 S4 177.67(11) . . . . ?
S1 C15 C16 S2 -1.2(3) . . . . ?
S3 C15 C16 S4 0.1(2) . . . . ?
S3 C15 C16 S2 -178.77(11) . . . . ?
S9 C19 C18 S6 -179.10(11) . . . . ?
S9 C19 C18 S8 2.7(2) . . . . ?
S7 C19 C18 S6 1.1(3) . . . . ?
S7 C19 C18 S8 -177.08(11) . . . . ?
O5 C10 C9 O4 -65.5(2) . . . . ?
O5 C11 C12 O6 62.6(2) . . . . ?
O4 C8 C7 O3 58.6(2) . . . . ?
O1 C14 C13 O6 -63.9(2) . . . . ?
O1 C3 C4 O2 65.7(2) . . . . ?
N1 C1A C2A Br1B 72.0(3) . . . . ?
N1 C1 C2 Br1 -75(3) . . . . ?
O3 C6 C5 O2 -65.4(3) . . . . ?
C19 S9 C20 S8 1.86(13) . . . . ?
C19 S9 C20 S10 -178.02(14) . . . . ?
C15 S3 C17 S4 -0.69(13) . . . . ?
C15 S3 C17 S5 179.96(13) . . . . ?
C16 S4 C17 S3 0.72(13) . . . . ?
C16 S4 C17 S5 -179.93(13) . . . . ?
C18 S8 C20 S9 -0.72(13) . . . . ?
C18 S8 C20 S10 179.16(14) . . . . ?
C20 S9 C19 S7 176.98(13) . . . . ?
C20 S9 C19 C18 -2.78(18) . . . . ?
C20 S8 C18 S6 -179.33(14) . . . . ?
C20 S8 C18 C19 -1.17(18) . . . . ?
C17 S3 C15 S1 -177.20(13) . . . . ?
C17 S3 C15 C16 0.38(17) . . . . ?
C17 S4 C16 S2 178.35(13) . . . . ?
C17 S4 C16 C15 -0.49(18) . . . . ?
C10 O5 C11 C12 -179.33(17) . . . . ?
C8 O4 C9 C10 -175.09(18) . . . . ?
C11 O5 C10 C9 -173.88(17) . . . . ?
C12 O6 C13 C14 -170.12(18) . . . . ?
C9 O4 C8 C7 169.74(19) . . . . ?
C14 O1 C3 C4 179.32(18) . . . . ?
C3 O1 C14 C13 170.67(18) . . . . ?
C13 O6 C12 C11 173.31(18) . . . . ?
C7 O3 C6 C5 -175.0(2) . . . . ?
C4 O2 C5 C6 -170.1(2) . . . . ?
C6 O3 C7 C8 -171.7(2) . . . . ?
C5 O2 C4 C3 173.3(2) . . . . ?
